data_4076789
loop_
_publ_author_name
'Adams, Richard D.'
'Kwon, O-Sung'
'Smith, Mark D.'

_publ_section_title
;
 Insertion of Cyclopentadienylmetal Groups into the S&#x2212;S Bond of
 Mn2(CO)7(\m-S2)
;
_journal_issue 9
_journal_name_full Organometallics
_journal_page_first 1960
_journal_paper_doi 10.1021/om020028e
_journal_volume 21
_journal_year 2002
_chemical_formula_sum 'C11 H5 Co Mn2 O6 S2'
_chemical_formula_weight 466.08
_chemical_name_systematic
; 
 ? 
;
_space_group_IT_number 2
_symmetry_cell_setting triclinic
_symmetry_space_group_name_Hall '-P 1'
_symmetry_space_group_name_H-M 'P -1'
_atom_sites_solution_hydrogens geom
_atom_sites_solution_primary direct
_atom_sites_solution_secondary difmap
_audit_creation_method SHELXL-97
_cell_angle_alpha 110.7110(10)
_cell_angle_beta 95.0770(10)
_cell_angle_gamma 112.0260(10)
_cell_formula_units_Z 4
_cell_length_a 10.0593(5)
_cell_length_b 12.5617(7)
_cell_length_c 14.5614(8)
_cell_measurement_reflns_used 8533
_cell_measurement_temperature 293(2)
_cell_measurement_theta_max 26.384
_cell_measurement_theta_min 2.240
_cell_volume 1542.73(14)
_computing_cell_refinement 'SAINT+ NT V6.02a (Bruker, 1998)'
_computing_data_collection 'SMART NT V5.619 (Bruker, 2000)'
_computing_data_reduction 'SAINT+ NT V6.02a'
_computing_molecular_graphics 'SHELXTL V5.1 (Sheldrick, 1997)'
_computing_publication_material 'SHELXTL V5.1'
_computing_structure_refinement 'SHELXL-97 (Sheldrick, 1997)'
_computing_structure_solution 'SHELXS-97 (Sheldrick, 1990)'
_diffrn_ambient_temperature 293(2)
_diffrn_measured_fraction_theta_full 0.997
_diffrn_measured_fraction_theta_max 0.997
_diffrn_measurement_device_type 'Bruker SMART APEX CCD diffractometer'
_diffrn_measurement_method 'omega scans'
_diffrn_radiation_monochromator graphite
_diffrn_radiation_source 'fine-focus sealed tube'
_diffrn_radiation_type MoK\a
_diffrn_radiation_wavelength 0.71073
_diffrn_reflns_av_R_equivalents 0.0279
_diffrn_reflns_av_sigmaI/netI 0.0461
_diffrn_reflns_limit_h_max 12
_diffrn_reflns_limit_h_min -12
_diffrn_reflns_limit_k_max 15
_diffrn_reflns_limit_k_min -15
_diffrn_reflns_limit_l_max 18
_diffrn_reflns_limit_l_min -18
_diffrn_reflns_number 14246
_diffrn_reflns_theta_full 26.40
_diffrn_reflns_theta_max 26.40
_diffrn_reflns_theta_min 1.55
_diffrn_standards_decay_% <1
_exptl_absorpt_coefficient_mu 2.966
_exptl_absorpt_correction_T_max 0.745385
_exptl_absorpt_correction_T_min 0.493892
_exptl_absorpt_correction_type SADABS
_exptl_absorpt_process_details '(SADABS, Bruker, 1997)'
_exptl_crystal_colour brown
_exptl_crystal_density_diffrn 2.007
_exptl_crystal_density_method 'not measured'
_exptl_crystal_description plate
_exptl_crystal_F_000 912
_exptl_crystal_size_max 0.34
_exptl_crystal_size_mid 0.08
_exptl_crystal_size_min 0.04
_refine_diff_density_max 0.452
_refine_diff_density_min -0.472
_refine_diff_density_rms 0.070
_refine_ls_extinction_coef 0.00234(8)
_refine_ls_extinction_expression Fc^*^=kFc[1+0.001xFc^2^\l^3^/sin(2\q)]^-1/4^
_refine_ls_extinction_method SHELXL
_refine_ls_goodness_of_fit_ref 0.989
_refine_ls_hydrogen_treatment mixed
_refine_ls_matrix_type full
_refine_ls_number_parameters 398
_refine_ls_number_reflns 6301
_refine_ls_number_restraints 0
_refine_ls_restrained_S_all 0.989
_refine_ls_R_factor_all 0.0439
_refine_ls_R_factor_gt 0.0325
_refine_ls_shift/su_max 0.001
_refine_ls_shift/su_mean 0.000
_refine_ls_structure_factor_coef Fsqd
_refine_ls_weighting_details 'calc w=1/[\s^2^(Fo^2^)+(0.0105P)^2^+0.0000P] where P=(Fo^2^+2Fc^2^)/3'
_refine_ls_weighting_scheme calc
_refine_ls_wR_factor_gt 0.0550
_refine_ls_wR_factor_ref 0.0563
_reflns_number_gt 4418
_reflns_number_total 6301
_reflns_threshold_expression >2sigma(I)
_cod_data_source_file om020028e.cif
_cod_data_source_block kwcpcos
_cod_depositor_comments
;
The following automatic conversions were performed:

'_symmetry_cell_setting' value 'Triclinic' changed to 'triclinic'
according to /home/saulius/struct/CIF-dictionaries/cif_core.dic
dictionary named 'cif_core.dic' version 2.4.1 from 2010-06-29.

Automatic conversion script
Id: cif_fix_values 1715 2011-07-08 13:25:40Z adriana 
;
_cod_original_sg_symbol_H-M P-1
_cod_database_code 4076789

loop_
_symmetry_equiv_pos_as_xyz
'x, y, z'
'-x, -y, -z'

loop_
_atom_site_label
_atom_site_type_symbol
_atom_site_fract_x
_atom_site_fract_y
_atom_site_fract_z
_atom_site_U_iso_or_equiv
_atom_site_adp_type
_atom_site_occupancy
_atom_site_symmetry_multiplicity
_atom_site_calc_flag
_atom_site_refinement_flags
Mn1 Mn 0.29379(6) 0.52159(4) 0.12760(4) 0.04276(13) Uani 1 1 d .
Mn2 Mn 0.49977(5) 0.66410(4) 0.31454(4) 0.04120(13) Uani 1 1 d .
Mn3 Mn 0.79068(5) 0.03141(4) 0.13889(3) 0.03752(12) Uani 1 1 d .
Mn4 Mn 0.79284(5) 0.25065(4) 0.27788(3) 0.03965(13) Uani 1 1 d .
Co1 Co 0.29920(5) 0.72879(4) 0.26084(3) 0.04142(12) Uani 1 1 d .
Co2 Co 0.99431(5) 0.17644(4) 0.30898(3) 0.03957(12) Uani 1 1 d .
S1 S 0.47067(9) 0.71574(8) 0.18640(6) 0.0456(2) Uani 1 1 d .
S2 S 0.25156(9) 0.55753(7) 0.28164(6) 0.0412(2) Uani 1 1 d .
S3 S 0.95374(9) 0.22946(7) 0.18870(6) 0.0404(2) Uani 1 1 d .
S4 S 0.76203(9) 0.07319(7) 0.29774(6) 0.0429(2) Uani 1 1 d .
C10 C 0.3242(4) 0.3837(3) 0.1086(3) 0.0653(11) Uani 1 1 d .
C11 C 0.3175(4) 0.5082(3) 0.0014(3) 0.0624(10) Uani 1 1 d .
C12 C 0.0934(5) 0.4367(3) 0.0726(3) 0.0582(10) Uani 1 1 d .
C20 C 0.5406(4) 0.5423(3) 0.3301(3) 0.0549(9) Uani 1 1 d .
C21 C 0.6972(4) 0.7585(4) 0.3338(3) 0.0633(10) Uani 1 1 d .
C22 C 0.5132(4) 0.7439(3) 0.4468(3) 0.0583(10) Uani 1 1 d .
C30 C 0.5917(4) -0.0579(3) 0.0780(2) 0.0491(9) Uani 1 1 d .
C31 C 0.8249(4) -0.1031(3) 0.1295(2) 0.0493(9) Uani 1 1 d .
C32 C 0.8270(4) 0.0132(3) 0.0150(3) 0.0511(9) Uani 1 1 d .
C40 C 0.5967(4) 0.2017(3) 0.2339(3) 0.0562(10) Uani 1 1 d .
C41 C 0.8118(4) 0.3337(4) 0.4106(3) 0.0670(11) Uani 1 1 d .
C42 C 0.8353(4) 0.3997(3) 0.2670(3) 0.0567(10) Uani 1 1 d .
C111 C 0.1528(5) 0.7802(4) 0.3340(4) 0.0736(12) Uani 1 1 d .
H111 H 0.0959 0.7394 0.3690 0.088 Uiso 1 1 calc R
C112 C 0.1108(5) 0.7514(4) 0.2321(4) 0.0748(12) Uani 1 1 d .
H112 H 0.0213 0.6878 0.1871 0.090 Uiso 1 1 calc R
C113 C 0.2239(6) 0.8327(4) 0.2082(3) 0.0742(13) Uani 1 1 d .
H113 H 0.2235 0.8337 0.1446 0.089 Uiso 1 1 calc R
C114 C 0.3391(5) 0.9131(3) 0.2964(4) 0.0790(14) Uani 1 1 d .
H114 H 0.4291 0.9769 0.3020 0.095 Uiso 1 1 calc R
C115 C 0.2937(5) 0.8797(4) 0.3758(3) 0.0757(13) Uani 1 1 d .
H115 H 0.3481 0.9173 0.4430 0.091 Uiso 1 1 calc R
C211 C 1.2117(5) 0.2147(7) 0.3213(4) 0.113(2) Uani 1 1 d .
H211 H 1.2603 0.2223 0.2709 0.135 Uiso 1 1 calc R
C212 C 1.1382(8) 0.1045(6) 0.3323(6) 0.152(4) Uani 1 1 d .
H212 H 1.1274 0.0244 0.2912 0.182 Uiso 1 1 calc R
C213 C 1.0839(6) 0.1366(6) 0.4162(5) 0.114(2) Uani 1 1 d .
H213 H 1.0300 0.0814 0.4424 0.137 Uiso 1 1 calc R
C214 C 1.1220(5) 0.2615(5) 0.4539(3) 0.0732(12) Uani 1 1 d .
H214 H 1.0976 0.3066 0.5102 0.088 Uiso 1 1 calc R
C215 C 1.2009(4) 0.3105(4) 0.3969(4) 0.0760(13) Uani 1 1 d .
H215 H 1.2410 0.3949 0.4073 0.091 Uiso 1 1 calc R
O10 O 0.3461(4) 0.2979(3) 0.0993(2) 0.1050(12) Uani 1 1 d .
O11 O 0.3300(4) 0.4990(3) -0.0775(2) 0.1009(11) Uani 1 1 d .
O12 O -0.0311(3) 0.3881(3) 0.0386(2) 0.0896(10) Uani 1 1 d .
O20 O 0.5641(3) 0.4645(2) 0.3409(2) 0.0922(10) Uani 1 1 d .
O21 O 0.8205(3) 0.8171(3) 0.3466(2) 0.0959(10) Uani 1 1 d .
O22 O 0.5153(3) 0.7941(3) 0.5302(2) 0.0935(10) Uani 1 1 d .
O30 O 0.4676(3) -0.1111(2) 0.04154(19) 0.0731(8) Uani 1 1 d .
O31 O 0.8513(3) -0.1859(2) 0.12482(19) 0.0772(8) Uani 1 1 d .
O32 O 0.8499(3) 0.0031(3) -0.06234(19) 0.0765(8) Uani 1 1 d .
O40 O 0.4718(3) 0.1645(3) 0.2048(2) 0.0856(9) Uani 1 1 d .
O41 O 0.8335(4) 0.3877(3) 0.4971(2) 0.1127(12) Uani 1 1 d .
O42 O 0.8618(3) 0.4940(2) 0.2633(2) 0.0882(9) Uani 1 1 d .

loop_
_atom_site_aniso_label
_atom_site_aniso_U_11
_atom_site_aniso_U_22
_atom_site_aniso_U_33
_atom_site_aniso_U_23
_atom_site_aniso_U_13
_atom_site_aniso_U_12
Mn1 0.0440(3) 0.0415(3) 0.0421(3) 0.0166(2) 0.0073(2) 0.0197(3)
Mn2 0.0348(3) 0.0407(3) 0.0474(3) 0.0187(2) 0.0066(2) 0.0163(2)
Mn3 0.0337(3) 0.0392(3) 0.0390(3) 0.0162(2) 0.0073(2) 0.0159(2)
Mn4 0.0355(3) 0.0420(3) 0.0459(3) 0.0188(2) 0.0131(2) 0.0203(3)
Co1 0.0366(3) 0.0370(3) 0.0519(3) 0.0189(2) 0.0095(2) 0.0175(2)
Co2 0.0342(3) 0.0434(3) 0.0406(3) 0.0158(2) 0.0055(2) 0.0191(2)
S1 0.0408(5) 0.0474(5) 0.0570(5) 0.0298(4) 0.0158(4) 0.0195(4)
S2 0.0366(5) 0.0390(5) 0.0463(5) 0.0197(4) 0.0094(4) 0.0132(4)
S3 0.0352(5) 0.0426(5) 0.0472(5) 0.0228(4) 0.0145(4) 0.0162(4)
S4 0.0413(5) 0.0470(5) 0.0458(5) 0.0251(4) 0.0155(4) 0.0183(4)
C10 0.080(3) 0.054(2) 0.046(2) 0.0045(18) -0.004(2) 0.033(2)
C11 0.057(3) 0.072(3) 0.059(3) 0.025(2) 0.013(2) 0.032(2)
C12 0.061(3) 0.065(3) 0.047(2) 0.0301(19) 0.005(2) 0.022(2)
C20 0.040(2) 0.053(2) 0.066(2) 0.0182(19) 0.0075(18) 0.0218(19)
C21 0.043(2) 0.079(3) 0.069(3) 0.045(2) 0.005(2) 0.017(2)
C22 0.048(2) 0.058(2) 0.057(2) 0.0130(19) 0.001(2) 0.024(2)
C30 0.052(2) 0.050(2) 0.048(2) 0.0244(17) 0.0092(19) 0.024(2)
C31 0.047(2) 0.049(2) 0.0405(19) 0.0109(16) 0.0039(17) 0.0185(19)
C32 0.039(2) 0.054(2) 0.051(2) 0.0175(18) 0.0037(18) 0.0169(18)
C40 0.048(2) 0.049(2) 0.076(3) 0.0235(19) 0.015(2) 0.029(2)
C41 0.069(3) 0.068(3) 0.061(3) 0.020(2) 0.026(2) 0.032(2)
C42 0.045(2) 0.051(2) 0.080(3) 0.028(2) 0.020(2) 0.025(2)
C111 0.077(3) 0.074(3) 0.102(4) 0.043(3) 0.051(3) 0.053(3)
C112 0.050(3) 0.070(3) 0.104(4) 0.025(3) 0.007(3) 0.040(3)
C113 0.100(4) 0.081(3) 0.088(3) 0.053(3) 0.032(3) 0.067(3)
C114 0.060(3) 0.037(2) 0.145(5) 0.033(3) 0.038(3) 0.029(2)
C115 0.083(4) 0.062(3) 0.069(3) 0.000(2) 0.001(3) 0.048(3)
C211 0.055(3) 0.229(7) 0.062(3) 0.037(5) 0.014(3) 0.092(5)
C212 0.144(7) 0.095(4) 0.146(6) -0.040(4) -0.096(5) 0.095(5)
C213 0.070(4) 0.103(5) 0.145(5) 0.092(4) -0.048(4) -0.008(3)
C214 0.064(3) 0.108(4) 0.042(2) 0.021(2) 0.004(2) 0.043(3)
C215 0.041(3) 0.067(3) 0.096(4) 0.039(3) -0.016(2) 0.003(2)
O10 0.159(3) 0.066(2) 0.082(2) 0.0065(16) -0.014(2) 0.074(2)
O11 0.117(3) 0.149(3) 0.0558(19) 0.0471(19) 0.0392(19) 0.069(2)
O12 0.0484(19) 0.113(2) 0.084(2) 0.0543(19) -0.0121(16) 0.0060(18)
O20 0.085(2) 0.0654(19) 0.133(3) 0.0404(18) 0.0053(19) 0.0462(18)
O21 0.0377(17) 0.131(3) 0.115(2) 0.081(2) 0.0039(17) 0.0079(18)
O22 0.083(2) 0.109(2) 0.0542(18) -0.0017(17) 0.0022(16) 0.045(2)
O30 0.0370(16) 0.085(2) 0.084(2) 0.0430(16) -0.0027(15) 0.0108(15)
O31 0.096(2) 0.0612(18) 0.0780(19) 0.0202(14) 0.0026(16) 0.0505(17)
O32 0.077(2) 0.102(2) 0.0454(16) 0.0272(15) 0.0222(15) 0.0354(18)
O40 0.0429(17) 0.084(2) 0.120(2) 0.0311(18) 0.0077(17) 0.0311(17)
O41 0.139(3) 0.106(3) 0.065(2) 0.0102(18) 0.039(2) 0.047(2)
O42 0.081(2) 0.0610(19) 0.145(3) 0.0590(19) 0.039(2) 0.0363(17)

loop_
_atom_type_symbol
_atom_type_description
_atom_type_scat_dispersion_real
_atom_type_scat_dispersion_imag
_atom_type_scat_source
C C 0.0033 0.0016 'International Tables Vol C Tables 4.2.6.8 and 6.1.1.4'
H H 0.0000 0.0000 'International Tables Vol C Tables 4.2.6.8 and 6.1.1.4'
O O 0.0106 0.0060 'International Tables Vol C Tables 4.2.6.8 and 6.1.1.4'
S S 0.1246 0.1234 'International Tables Vol C Tables 4.2.6.8 and 6.1.1.4'
Mn Mn 0.3368 0.7283 'International Tables Vol C Tables 4.2.6.8 and 6.1.1.4'
Co Co 0.3494 0.9721 'International Tables Vol C Tables 4.2.6.8 and 6.1.1.4'

loop_
_geom_angle_atom_site_label_1
_geom_angle_atom_site_label_2
_geom_angle_atom_site_label_3
_geom_angle
C10 Mn1 C12 96.23(17)
C10 Mn1 C11 90.68(16)
C12 Mn1 C11 88.53(16)
C10 Mn1 S1 124.72(13)
C12 Mn1 S1 138.77(11)
C11 Mn1 S1 86.56(12)
C10 Mn1 S2 97.30(12)
C12 Mn1 S2 88.68(11)
C11 Mn1 S2 171.79(11)
S1 Mn1 S2 90.46(3)
C10 Mn1 Co1 145.84(11)
C12 Mn1 Co1 97.58(12)
C11 Mn1 Co1 120.71(11)
S1 Mn1 Co1 51.97(3)
S2 Mn1 Co1 52.11(2)
C10 Mn1 Mn2 92.98(11)
C12 Mn1 Mn2 140.67(11)
C11 Mn1 Mn2 129.59(12)
S1 Mn1 Mn2 51.26(3)
S2 Mn1 Mn2 52.18(3)
Co1 Mn1 Mn2 57.540(16)
C22 Mn2 C20 94.04(16)
C22 Mn2 C21 91.02(17)
C20 Mn2 C21 89.49(16)
C22 Mn2 S1 131.21(11)
C20 Mn2 S1 134.37(12)
C21 Mn2 S1 84.82(11)
C22 Mn2 S2 91.17(12)
C20 Mn2 S2 95.59(11)
C21 Mn2 S2 174.30(11)
S1 Mn2 S2 89.78(3)
C22 Mn2 Co1 92.09(11)
C20 Mn2 Co1 147.43(11)
C21 Mn2 Co1 122.37(11)
S1 Mn2 Co1 52.20(3)
S2 Mn2 Co1 52.28(2)
C22 Mn2 Mn1 141.24(12)
C20 Mn2 Mn1 99.57(11)
C21 Mn2 Mn1 124.96(12)
S1 Mn2 Mn1 50.93(3)
S2 Mn2 Mn1 51.66(2)
Co1 Mn2 Mn1 58.228(17)
C31 Mn3 C32 90.18(14)
C31 Mn3 C30 96.54(14)
C32 Mn3 C30 89.52(15)
C31 Mn3 S3 128.26(11)
C32 Mn3 S3 84.21(11)
C30 Mn3 S3 134.63(10)
C31 Mn3 S4 93.06(10)
C32 Mn3 S4 174.56(11)
C30 Mn3 S4 94.46(11)
S3 Mn3 S4 90.35(3)
C31 Mn3 Co2 91.60(10)
C32 Mn3 Co2 123.25(11)
C30 Mn3 Co2 146.26(11)
S3 Mn3 Co2 52.12(2)
S4 Mn3 Co2 52.33(3)
C31 Mn3 Mn4 142.56(10)
C32 Mn3 Mn4 123.49(10)
C30 Mn3 Mn4 99.34(10)
S3 Mn3 Mn4 50.84(2)
S4 Mn3 Mn4 52.18(2)
Co2 Mn3 Mn4 57.661(16)
C41 Mn4 C40 97.69(17)
C41 Mn4 C42 87.61(16)
C40 Mn4 C42 90.38(15)
C41 Mn4 S3 132.98(13)
C40 Mn4 S3 128.99(12)
C42 Mn4 S3 86.84(11)
C41 Mn4 S4 91.13(12)
C40 Mn4 S4 94.70(11)
C42 Mn4 S4 174.89(12)
S3 Mn4 S4 90.41(3)
C41 Mn4 Co2 93.97(13)
C40 Mn4 Co2 145.30(10)
C42 Mn4 Co2 122.78(11)
S3 Mn4 Co2 52.25(2)
S4 Mn4 Co2 52.36(2)
C41 Mn4 Mn3 141.94(12)
C40 Mn4 Mn3 94.92(11)
C42 Mn4 Mn3 128.15(11)
S3 Mn4 Mn3 51.07(2)
S4 Mn4 Mn3 52.02(2)
Co2 Mn4 Mn3 57.835(16)
C112 Co1 C114 66.51(16)
C112 Co1 C113 39.40(15)
C114 Co1 C113 39.82(15)
C112 Co1 C111 39.32(15)
C114 Co1 C111 66.59(16)
C113 Co1 C111 66.24(16)
C112 Co1 C115 66.45(16)
C114 Co1 C115 40.40(15)
C113 Co1 C115 67.09(16)
C111 Co1 C115 39.35(15)
C112 Co1 S1 136.72(15)
C114 Co1 S1 101.07(12)
C113 Co1 S1 104.21(13)
C111 Co1 S1 167.64(12)
C115 Co1 S1 130.81(15)
C112 Co1 S2 111.51(13)
C114 Co1 S2 158.44(16)
C113 Co1 S2 148.76(16)
C111 Co1 S2 97.85(11)
C115 Co1 S2 118.22(14)
S1 Co1 S2 94.21(3)
C112 Co1 Mn2 166.29(14)
C114 Co1 Mn2 123.10(13)
C113 Co1 Mn2 154.22(15)
C111 Co1 Mn2 131.84(13)
C115 Co1 Mn2 113.47(11)
S1 Co1 Mn2 54.61(3)
S2 Co1 Mn2 55.69(3)
C112 Co1 Mn1 114.07(12)
C114 Co1 Mn1 146.52(15)
C113 Co1 Mn1 118.05(13)
C111 Co1 Mn1 136.73(14)
C115 Co1 Mn1 173.07(14)
S1 Co1 Mn1 53.99(3)
S2 Co1 Mn1 54.90(3)
Mn2 Co1 Mn1 64.231(17)
C211 Co2 C212 39.6(2)
C211 Co2 C213 65.6(2)
C212 Co2 C213 39.4(2)
C211 Co2 C214 65.13(17)
C212 Co2 C214 65.7(2)
C213 Co2 C214 38.63(17)
C211 Co2 C215 39.06(17)
C212 Co2 C215 66.0(2)
C213 Co2 C215 64.99(17)
C214 Co2 C215 38.52(15)
C211 Co2 S3 100.06(16)
C212 Co2 S3 128.2(3)
C213 Co2 S3 165.59(18)
C214 Co2 S3 137.79(16)
C215 Co2 S3 104.85(13)
C211 Co2 S4 158.9(2)
C212 Co2 S4 119.4(3)
C213 Co2 S4 99.03(15)
C214 Co2 S4 112.53(14)
C215 Co2 S4 148.90(16)
S3 Co2 S4 94.60(3)
C211 Co2 Mn4 145.2(2)
C212 Co2 Mn4 175.2(3)
C213 Co2 Mn4 138.8(2)
C214 Co2 Mn4 115.75(12)
C215 Co2 Mn4 118.22(12)
S3 Co2 Mn4 54.26(2)
S4 Co2 Mn4 55.80(2)
C211 Co2 Mn3 123.15(15)
C212 Co2 Mn3 112.92(16)
C213 Co2 Mn3 131.73(18)
C214 Co2 Mn3 166.57(16)
C215 Co2 Mn3 154.52(15)
S3 Co2 Mn3 54.38(3)
S4 Co2 Mn3 55.59(2)
Mn4 Co2 Mn3 64.503(17)
Co1 S1 Mn1 74.04(3)
Co1 S1 Mn2 73.19(3)
Mn1 S1 Mn2 77.81(3)
Co1 S2 Mn1 72.98(3)
Co1 S2 Mn2 72.03(3)
Mn1 S2 Mn2 76.16(3)
Co2 S3 Mn4 73.49(3)
Co2 S3 Mn3 73.51(3)
Mn4 S3 Mn3 78.09(3)
Co2 S4 Mn3 72.09(3)
Co2 S4 Mn4 71.84(3)
Mn3 S4 Mn4 75.80(3)
O10 C10 Mn1 178.1(3)
O11 C11 Mn1 179.0(3)
O12 C12 Mn1 177.4(4)
O20 C20 Mn2 178.6(3)
O21 C21 Mn2 179.3(3)
O22 C22 Mn2 176.9(3)
O30 C30 Mn3 178.5(3)
O31 C31 Mn3 177.8(3)
O32 C32 Mn3 179.2(3)
O40 C40 Mn4 176.4(3)
O41 C41 Mn4 175.4(4)
O42 C42 Mn4 177.9(3)
C112 C111 C115 109.0(4)
C112 C111 Co1 70.0(2)
C115 C111 Co1 70.6(2)
C111 C112 C113 108.7(4)
C111 C112 Co1 70.6(2)
C113 C112 Co1 70.5(2)
C112 C113 C114 107.9(4)
C112 C113 Co1 70.1(2)
C114 C113 Co1 70.1(2)
C113 C114 C115 107.5(4)
C113 C114 Co1 70.1(2)
C115 C114 Co1 70.2(2)
C111 C115 C114 106.9(4)
C111 C115 Co1 70.1(2)
C114 C115 Co1 69.4(2)
C215 C211 C212 108.3(5)
C215 C211 Co2 70.9(2)
C212 C211 Co2 70.3(3)
C213 C212 C211 106.3(5)
C213 C212 Co2 70.3(3)
C211 C212 Co2 70.1(3)
C214 C213 C212 108.5(5)
C214 C213 Co2 70.7(2)
C212 C213 Co2 70.3(3)
C215 C214 C213 109.0(4)
C215 C214 Co2 71.1(2)
C213 C214 Co2 70.7(2)
C214 C215 C211 107.9(4)
C214 C215 Co2 70.4(2)
C211 C215 Co2 70.0(3)

loop_
_geom_bond_atom_site_label_1
_geom_bond_atom_site_label_2
_geom_bond_distance
Mn1 C10 1.801(4)
Mn1 C12 1.828(4)
Mn1 C11 1.831(4)
Mn1 S1 2.2013(10)
Mn1 S2 2.2386(9)
Mn1 Co1 2.6163(6)
Mn1 Mn2 2.7714(7)
Mn2 C22 1.794(4)
Mn2 C20 1.806(3)
Mn2 C21 1.824(4)
Mn2 S1 2.2114(9)
Mn2 S2 2.2547(9)
Mn2 Co1 2.5966(6)
Mn3 C31 1.809(3)
Mn3 C32 1.824(4)
Mn3 C30 1.830(4)
Mn3 S3 2.2041(9)
Mn3 S4 2.2543(9)
Mn3 Co2 2.6001(6)
Mn3 Mn4 2.7724(6)
Mn4 C41 1.794(4)
Mn4 C40 1.808(4)
Mn4 C42 1.826(4)
Mn4 S3 2.1971(9)
Mn4 S4 2.2589(9)
Mn4 Co2 2.5951(6)
Co1 C112 2.047(3)
Co1 C114 2.051(3)
Co1 C113 2.052(3)
Co1 C111 2.055(4)
Co1 C115 2.061(3)
Co1 S1 2.1434(9)
Co1 S2 2.1593(8)
Co2 C211 2.031(4)
Co2 C212 2.034(4)
Co2 C213 2.035(4)
Co2 C214 2.035(4)
Co2 C215 2.043(4)
Co2 S3 2.1401(9)
Co2 S4 2.1628(9)
C10 O10 1.144(4)
C11 O11 1.137(4)
C12 O12 1.135(4)
C20 O20 1.145(4)
C21 O21 1.137(4)
C22 O22 1.147(4)
C30 O30 1.137(4)
C31 O31 1.147(3)
C32 O32 1.142(3)
C40 O40 1.141(4)
C41 O41 1.154(4)
C42 O42 1.135(3)
C111 C112 1.380(5)
C111 C115 1.386(5)
C112 C113 1.382(5)
C113 C114 1.397(5)
C114 C115 1.420(5)
C211 C215 1.362(6)
C211 C212 1.378(8)
C212 C213 1.373(8)
C213 C214 1.346(6)
C214 C215 1.345(5)
